data_7048048
loop_
_publ_author_name
'Pardatscher, Lorenz'
'Bitzer, Mario J.'
'Jandl, Christian'
'K\"uck, Jens W'
'Reich, Robert M.'
'K\"uhn, Fritz E'
'Baratta, Walter'

_publ_section_title
;
 Cationic abnormal N-heterocyclic carbene ruthenium complexes as suitable
 precursors for the synthesis of heterobimetallic compounds.
;
_journal_issue 1
_journal_name_full 'Dalton transactions (Cambridge, England : 2003)'
_journal_page_first 79
_journal_page_last 89
_journal_paper_doi 10.1039/c8dt03713b
_journal_volume 48
_journal_year 2018
_chemical_compound_source 'see text'
_chemical_formula_moiety 'C54 H53 Ag Br N2 O2 P3 Ru'
_chemical_formula_sum 'C54 H53 Ag Br N2 O2 P3 Ru'
_chemical_formula_weight 1143.74
_space_group_IT_number 14
_space_group_name_Hall '-P 2ybc'
_space_group_name_H-M_alt 'P 1 21/c 1'
_symmetry_cell_setting monoclinic
_symmetry_Int_Tables_number 14
_symmetry_space_group_name_Hall '-P 2ybc'
_symmetry_space_group_name_H-M 'P 1 21/c 1'
_atom_sites_solution_hydrogens geom
_audit_update_record
;
2018-09-13 deposited with the CCDC.
2018-11-13 downloaded from the CCDC.
;
_cell_angle_alpha 90
_cell_angle_beta 92.246(8)
_cell_angle_gamma 90
_cell_formula_units_Z 4
_cell_length_a 15.193(3)
_cell_length_b 14.891(3)
_cell_length_c 26.067(4)
_cell_measurement_reflns_used 9857
_cell_measurement_temperature 100
_cell_measurement_theta_max 25.6088
_cell_measurement_theta_min 2.5062
_cell_volume 5892.8(19)
_computing_cell_refinement 'SAINT (Bruker, 2014)'
_computing_data_collection 'APEX II Control Software (Bruker, 2014)'
_computing_data_reduction 'SAINT (Bruker, 2014)'
_computing_molecular_graphics 'PLATON (Spek, 2011)'
_computing_publication_material 'PLATON (Spek, 2011), enCIFer (Allen, 2014)'
_computing_structure_refinement 'SHELXL2014 (Sheldrick, 2014), SHELXLE (Huebschle, 2011)'
_computing_structure_solution 'SHELXT (Sheldrick, 2015)'
_diffrn_ambient_temperature 100
_diffrn_detector ' CCD '
_diffrn_detector_area_resol_mean 16
_diffrn_measured_fraction_theta_full 1.000
_diffrn_measured_fraction_theta_max 1.000
_diffrn_measurement_device ' \k-geometry diffractometer '
_diffrn_measurement_device_type ' Apex II CCD '
_diffrn_measurement_method ' phi- and omega-rotation '
_diffrn_radiation_monochromator 'Triumph monochromator'
_diffrn_radiation_probe x-ray
_diffrn_radiation_source 'fine-focus sealed tube'
_diffrn_radiation_type MoK\a
_diffrn_radiation_wavelength 0.71073
_diffrn_reflns_av_R_equivalents 0.0394
_diffrn_reflns_av_unetI/netI 0.0224
_diffrn_reflns_limit_h_max 18
_diffrn_reflns_limit_h_min -18
_diffrn_reflns_limit_k_max 17
_diffrn_reflns_limit_k_min -17
_diffrn_reflns_limit_l_max 31
_diffrn_reflns_limit_l_min -31
_diffrn_reflns_number 93474
_diffrn_reflns_reduction_process
;
;
_diffrn_reflns_theta_full 25.02
_diffrn_reflns_theta_max 25.02
_diffrn_reflns_theta_min 1.92
_exptl_absorpt_coefficient_mu 1.384
_exptl_absorpt_correction_T_max 0.7452
_exptl_absorpt_correction_T_min 0.7031
_exptl_absorpt_correction_type multi-scan
_exptl_absorpt_process_details 'SADABS 2014/5, Bruker, 2014'
_exptl_crystal_colour 'clear yellow'
_exptl_crystal_density_diffrn 1.289
_exptl_crystal_density_method 'Not Measured'
_exptl_crystal_description fragment
_exptl_crystal_F_000 2312
_exptl_crystal_size_max 0.432
_exptl_crystal_size_mid 0.330
_exptl_crystal_size_min 0.263
_refine_diff_density_max 0.821
_refine_diff_density_min -2.364
_refine_diff_density_rms 0.105
_refine_ls_extinction_method none
_refine_ls_goodness_of_fit_ref 1.037
_refine_ls_hydrogen_treatment constr
_refine_ls_matrix_type full
_refine_ls_number_parameters 764
_refine_ls_number_reflns 10401
_refine_ls_number_restraints 488
_refine_ls_restrained_S_all 1.022
_refine_ls_R_factor_all 0.0534
_refine_ls_R_factor_gt 0.0447
_refine_ls_shift/su_max 0.001
_refine_ls_shift/su_mean 0.000
_refine_ls_structure_factor_coef Fsqd
_refine_ls_weighting_details 'W=1/[\S^2^(FO^2^)+(0.0713P)^2^+20.4846P] WHERE P=(FO^2^+2FC^2^)/3'
_refine_ls_weighting_scheme calc
_refine_ls_wR_factor_gt 0.1283
_refine_ls_wR_factor_ref 0.1352
_reflns_number_gt 8880
_reflns_number_total 10401
_reflns_threshold_expression I>2\s(I)
_cod_data_source_file c8dt03713b2.cif
_cod_data_source_block compound_2c
_cod_depositor_comments 'Adding full bibliography for 7048046--7048049.cif.'
_cod_original_sg_symbol_H-M 'P 21/c'
_cod_database_code 7048048

loop_
_space_group_symop_id
_space_group_symop_operation_xyz
1 x,y,z
2 -x,1/2+y,1/2-z
3 -x,-y,-z
4 x,1/2-y,1/2+z

loop_
_atom_site_aniso_label
_atom_site_aniso_U_11
_atom_site_aniso_U_22
_atom_site_aniso_U_33
_atom_site_aniso_U_23
_atom_site_aniso_U_13
_atom_site_aniso_U_12
Ag1 0.0237(2) 0.0350(2) 0.0435(2) 0.0070(2) 0.0014(2) 0.0039(1)
Ru1 0.0208(2) 0.0186(2) 0.0284(2) 0.0031(1) -0.0019(1) -0.0031(1)
Br1 0.0470(4) 0.0710(4) 0.0883(5) 0.0294(4) 0.0099(3) 0.0108(3)
P1 0.0235(5) 0.0175(5) 0.0260(5) 0.0007(4) 0.0023(4) -0.0021(4)
P2 0.0457(13) 0.0329(13) 0.0419(14) 0.0027(11) -0.0040(12) -0.0017(11)
P2A 0.0046(12) 0.0228(14) 0.0220(13) 0.0025(11) -0.0030(11) -0.0010(10)
P3 0.0414(13) 0.0267(11) 0.0406(12) 0.0002(9) -0.0044(10) 0.0002(10)
P3A 0.0165(13) 0.0091(12) 0.0245(16) -0.0002(10) -0.0086(11) 0.0002(10)
O1 0.039(5) 0.023(3) 0.028(2) -0.0007(18) 0.003(2) -0.006(3)
O1A 0.033(6) 0.021(4) 0.027(2) 0.002(2) 0.001(3) -0.005(4)
O2 0.032(4) 0.023(3) 0.029(3) 0.003(2) 0.000(3) -0.006(3)
O2A 0.025(6) 0.022(3) 0.029(3) 0.004(2) 0.000(3) -0.005(3)
N1 0.0245(18) 0.0206(17) 0.0303(18) -0.0005(14) -0.0004(14) -0.0004(14)
N2 0.0204(17) 0.0250(18) 0.0279(18) -0.0032(14) 0.0030(14) -0.0006(14)
C1 0.021(2) 0.026(2) 0.030(2) -0.0025(17) -0.0004(17) -0.0006(17)
C2 0.026(2) 0.0185(19) 0.027(2) -0.0037(16) -0.0003(17) 0.0003(16)
C3 0.026(2) 0.023(2) 0.025(2) -0.0020(16) 0.0009(17) 0.0005(17)
C4 0.023(2) 0.029(2) 0.029(2) 0.0011(17) 0.0030(17) -0.0008(17)
C5 0.035(3) 0.037(3) 0.044(3) -0.009(2) 0.007(2) -0.006(2)
C6 0.044(3) 0.040(3) 0.058(3) -0.007(2) 0.003(3) -0.015(2)
C7 0.027(2) 0.051(3) 0.053(3) 0.010(3) 0.003(2) -0.009(2)
C8 0.032(3) 0.060(3) 0.041(3) -0.001(2) 0.012(2) 0.001(2)
C9 0.028(2) 0.039(3) 0.030(2) -0.0050(19) 0.0026(18) 0.001(2)
C10 0.068(4) 0.061(4) 0.063(4) -0.038(3) 0.030(3) -0.027(3)
C11 0.052(3) 0.061(4) 0.036(3) -0.021(3) 0.011(2) -0.008(3)
C12 0.039(3) 0.073(5) 0.096(5) 0.016(4) 0.016(3) -0.015(3)
C13 0.025(2) 0.020(2) 0.054(3) 0.005(2) -0.003(2) 0.0003(17)
C14 0.031(2) 0.021(2) 0.035(2) 0.0063(18) -0.0025(19) -0.0020(17)
C15 0.022(2) 0.020(2) 0.032(2) -0.0010(17) 0.0001(17) 0.0014(16)
C16 0.036(3) 0.028(2) 0.038(3) 0.0006(19) 0.008(2) 0.0015(19)
C17 0.043(3) 0.040(3) 0.041(3) -0.013(2) 0.004(2) 0.007(2)
C18 0.043(3) 0.027(2) 0.062(3) -0.015(2) -0.009(3) 0.000(2)
C19 0.037(3) 0.019(2) 0.065(3) 0.004(2) -0.002(2) -0.0056(19)
C20 0.028(2) 0.024(2) 0.037(2) 0.0023(18) 0.0003(19) -0.0022(18)
C21 0.037(3) 0.020(2) 0.030(2) 0.0039(17) 0.0110(19) 0.0037(18)
C22 0.052(3) 0.024(2) 0.035(3) -0.0002(19) 0.006(2) 0.003(2)
C23 0.082(5) 0.040(3) 0.035(3) -0.004(2) 0.019(3) 0.008(3)
C24 0.067(4) 0.049(3) 0.054(4) 0.008(3) 0.036(3) 0.016(3)
C25 0.039(3) 0.049(3) 0.057(3) 0.015(3) 0.018(3) 0.012(2)
C26 0.031(2) 0.034(2) 0.039(3) 0.009(2) 0.007(2) 0.0031(19)
C27 0.031(2) 0.017(2) 0.034(2) 0.0003(17) -0.0053(18) -0.0003(17)
C28 0.035(3) 0.032(2) 0.043(3) -0.006(2) 0.000(2) 0.002(2)
C29 0.055(3) 0.039(3) 0.035(3) -0.010(2) 0.000(2) 0.001(2)
C30 0.059(3) 0.034(3) 0.036(3) -0.005(2) -0.015(2) -0.004(2)
C31 0.035(3) 0.029(2) 0.046(3) -0.002(2) -0.011(2) -0.003(2)
C32 0.034(2) 0.026(2) 0.039(3) 0.0000(19) -0.007(2) -0.0025(19)
C33 0.0430(15) 0.0260(12) 0.0401(14) -0.0003(11) -0.0049(12) -0.0010(11)
C33A 0.0421(15) 0.0262(12) 0.0432(14) 0.0002(11) -0.0039(13) -0.0001(12)
C34 0.0449(17) 0.0264(14) 0.0407(15) -0.0010(12) -0.0045(14) -0.0018(13)
C34A 0.0430(17) 0.0263(14) 0.0445(16) 0.0001(13) -0.0032(14) 0.0001(13)
C35 0.0457(18) 0.0267(14) 0.0413(16) -0.0011(13) -0.0044(15) -0.0022(14)
C35A 0.0438(18) 0.0267(15) 0.0459(17) 0.0003(14) -0.0030(15) 0.0000(14)
C36 0.0452(18) 0.0267(15) 0.0413(16) -0.0005(13) -0.0046(15) -0.0026(14)
C36A 0.0439(18) 0.0270(15) 0.0464(17) 0.0005(14) -0.0030(16) -0.0004(14)
C37 0.0447(18) 0.0266(14) 0.0405(16) -0.0003(13) -0.0048(15) -0.0024(14)
C37A 0.0439(18) 0.0274(15) 0.0464(17) 0.0003(14) -0.0028(15) -0.0008(14)
C38 0.0436(17) 0.0263(14) 0.0400(15) -0.0004(13) -0.0050(14) -0.0019(13)
C38A 0.0431(17) 0.0271(14) 0.0455(16) 0.0001(13) -0.0030(14) -0.0006(13)
C39 0.0419(13) 0.0282(12) 0.0407(14) 0.0008(11) -0.0043(11) 0.0002(11)
C39A 0.0394(15) 0.0261(14) 0.0395(15) -0.0002(13) -0.0043(14) 0.0019(13)
C40 0.0436(14) 0.0310(13) 0.0414(14) 0.0016(11) -0.0047(12) -0.0003(12)
C40A 0.0388(18) 0.0268(17) 0.0393(18) -0.0005(15) -0.0044(16) 0.0028(16)
C41 0.0473(15) 0.0342(15) 0.0430(16) 0.0042(13) -0.0035(13) -0.0020(13)
C41A 0.0473(15) 0.0342(15) 0.0426(16) 0.0040(13) -0.0051(14) -0.0035(13)
C42 0.0496(17) 0.0352(16) 0.0442(17) 0.0044(14) -0.0030(15) -0.0018(15)
C42A 0.0493(17) 0.0351(16) 0.0433(18) 0.0042(14) -0.0053(16) -0.0038(15)
C43 0.0507(18) 0.0360(17) 0.0446(18) 0.0049(15) -0.0028(16) -0.0018(16)
C43A 0.0505(18) 0.0356(17) 0.0437(18) 0.0045(15) -0.0056(16) -0.0043(16)
C44 0.0503(18) 0.0361(18) 0.0445(18) 0.0054(15) -0.0030(16) -0.0017(16)
C44A 0.0504(18) 0.0355(18) 0.0435(19) 0.0047(16) -0.0061(16) -0.0048(16)
C45 0.0492(18) 0.0357(18) 0.0437(18) 0.0052(15) -0.0031(16) -0.0020(16)
C45A 0.0496(18) 0.0353(18) 0.0433(18) 0.0047(15) -0.0059(16) -0.0048(16)
C46 0.0481(17) 0.0348(17) 0.0431(17) 0.0047(14) -0.0033(15) -0.0022(15)
C46A 0.0484(17) 0.0348(17) 0.0429(17) 0.0045(14) -0.0053(15) -0.0044(15)
C47 0.024(2) 0.037(2) 0.024(2) 0.0061(18) 0.0000(17) -0.0051(18)
C48 0.032(2) 0.043(3) 0.025(2) -0.0011(19) 0.0013(18) -0.005(2)
C49 0.047(3) 0.040(3) 0.040(3) -0.002(2) -0.002(2) -0.013(2)
C50 0.045(3) 0.055(4) 0.069(4) 0.014(3) -0.009(3) -0.024(3)
C51 0.027(3) 0.066(4) 0.089(5) 0.016(3) 0.003(3) -0.010(3)
C52 0.025(2) 0.045(3) 0.058(3) 0.011(2) 0.003(2) 0.000(2)
C53 0.031(5) 0.025(3) 0.030(3) 0.001(2) -0.001(3) -0.005(3)
C53A 0.029(7) 0.022(4) 0.029(3) 0.004(2) 0.000(3) -0.004(4)
C54 0.070(8) 0.040(7) 0.035(3) -0.002(3) 0.013(4) -0.015(6)
C54A 0.060(10) 0.037(10) 0.031(3) 0.003(4) 0.008(4) -0.012(8)

loop_
_atom_site_label
_atom_site_type_symbol
_atom_site_thermal_displace_type
_atom_site_fract_x
_atom_site_fract_y
_atom_site_fract_z
_atom_site_occupancy
_atom_site_U_iso_or_equiv
_atom_site_calc_flag
_atom_site_refinement_flags
_atom_site_disorder_assembly
_atom_site_disorder_group
Ag1 Ag Uani 0.26611(2) 0.51242(2) 0.32286(2) 1.000 0.0341(1) d U . .
Ru1 Ru Uani 0.65245(2) 0.37030(2) 0.37771(2) 1.000 0.0227(1) d U . .
Br1 Br Uani 0.13923(4) 0.60818(5) 0.30788(3) 1.000 0.0686(3) d U . .
P1 P Uani 0.67172(7) 0.48748(7) 0.32425(4) 1.000 0.0223(3) d . . .
P2 P Uani 0.7963(5) 0.3342(4) 0.40378(18) 0.513(5) 0.0403(8) d DUP A 1
P2A P Uani 0.8013(3) 0.3333(3) 0.39836(14) 0.487(5) 0.0166(8) d DP A 2
P3 P Uani 0.6738(4) 0.2695(3) 0.3173(3) 0.513(5) 0.0364(7) d DUP A 1
P3A P Uani 0.6761(3) 0.2713(2) 0.3126(2) 0.487(5) 0.0170(8) d DP A 2
O1 O Uani 0.6319(10) 0.4415(7) 0.4541(3) 0.60(3) 0.030(2) d DUP A 3
O1A O Uani 0.6380(14) 0.4213(9) 0.4528(5) 0.40(3) 0.027(2) d DUP A 4
O2 O Uani 0.6112(8) 0.2969(7) 0.4484(4) 0.60(3) 0.0280(19) d DUP A 3
O2A O Uani 0.6171(12) 0.2789(8) 0.4375(5) 0.40(3) 0.025(2) d DUP A 4
N1 N Uani 0.4610(2) 0.4484(2) 0.34031(13) 1.000 0.0252(10) d . . .
N2 N Uani 0.3702(2) 0.3563(2) 0.37074(13) 1.000 0.0244(10) d . . .
C1 C Uani 0.3737(3) 0.4323(3) 0.34351(16) 1.000 0.0257(12) d . . .
C2 C Uani 0.5144(3) 0.3841(3) 0.36588(16) 1.000 0.0239(11) d . . .
C3 C Uani 0.4545(3) 0.3268(3) 0.38498(16) 1.000 0.0247(12) d . . .
C4 C Uani 0.2911(3) 0.3111(3) 0.38517(16) 1.000 0.0270(12) d . . .
C5 C Uani 0.2640(3) 0.2354(3) 0.35779(19) 1.000 0.0385(17) d . . .
C6 C Uani 0.1901(4) 0.1903(4) 0.3735(2) 1.000 0.0473(17) d . . .
C7 C Uani 0.1434(3) 0.2192(4) 0.4152(2) 1.000 0.0436(16) d . . .
C8 C Uani 0.1720(3) 0.2941(4) 0.4408(2) 1.000 0.0441(17) d . . .
C9 C Uani 0.2461(3) 0.3421(3) 0.42670(17) 1.000 0.0323(14) d . . .
C10 C Uani 0.3131(4) 0.2029(4) 0.3124(2) 1.000 0.063(2) d . . .
C11 C Uani 0.2753(4) 0.4257(4) 0.4549(2) 1.000 0.0494(19) d . . .
C12 C Uani 0.0644(4) 0.1657(5) 0.4324(3) 1.000 0.069(3) d . . .
C13 C Uani 0.4928(3) 0.5301(3) 0.3157(2) 1.000 0.0331(14) d . . .
C14 C Uani 0.5727(3) 0.5134(3) 0.28420(17) 1.000 0.0291(12) d . . .
C15 C Uani 0.6883(3) 0.5976(3) 0.35567(16) 1.000 0.0247(12) d . . .
C16 C Uani 0.6505(3) 0.6131(3) 0.40295(18) 1.000 0.0338(16) d . . .
C17 C Uani 0.6627(3) 0.6955(3) 0.4274(2) 1.000 0.0413(17) d . . .
C18 C Uani 0.7107(3) 0.7623(3) 0.4060(2) 1.000 0.0443(16) d . . .
C19 C Uani 0.7467(3) 0.7485(3) 0.3589(2) 1.000 0.0404(16) d . . .
C20 C Uani 0.7353(3) 0.6669(3) 0.33382(18) 1.000 0.0297(12) d . . .
C21 C Uani 0.7574(3) 0.4886(3) 0.27650(17) 1.000 0.0288(14) d . . .
C22 C Uani 0.7391(4) 0.4687(3) 0.22557(18) 1.000 0.0369(16) d . . .
C23 C Uani 0.8055(4) 0.4637(4) 0.1912(2) 1.000 0.052(2) d . . .
C24 C Uani 0.8917(4) 0.4793(4) 0.2067(2) 1.000 0.056(2) d . . .
C25 C Uani 0.9116(4) 0.5011(4) 0.2573(2) 1.000 0.0479(17) d . . .
C26 C Uani 0.8456(3) 0.5052(3) 0.29214(19) 1.000 0.0345(14) d . . .
C27 C Uani 0.6195(3) 0.2734(3) 0.25103(17) 1.000 0.0275(12) d . . .
C28 C Uani 0.6645(3) 0.2637(3) 0.20608(19) 1.000 0.0367(16) d . . .
C29 C Uani 0.6187(4) 0.2624(3) 0.1587(2) 1.000 0.0431(17) d . . .
C30 C Uani 0.5286(4) 0.2694(3) 0.1562(2) 1.000 0.0434(17) d . . .
C31 C Uani 0.4834(3) 0.2774(3) 0.20093(19) 1.000 0.0370(16) d . . .
C32 C Uani 0.5287(3) 0.2800(3) 0.24806(18) 1.000 0.0332(14) d . . .
C33 C Uani 0.6454(7) 0.1524(4) 0.3321(3) 0.513(5) 0.0365(8) d DUP A 1
C33A C Uani 0.6596(7) 0.1531(4) 0.3306(4) 0.487(5) 0.0373(8) d DUP A 2
C34 C Uani 0.6640(7) 0.0837(5) 0.2988(3) 0.513(5) 0.0375(9) d DUP A 1
C34A C Uani 0.7103(6) 0.0857(5) 0.3110(4) 0.487(5) 0.0381(9) d DUP A 2
C35 C Uani 0.6435(7) -0.0046(5) 0.3112(3) 0.513(5) 0.0381(9) d DUP A 1
C35A C Uani 0.6939(6) -0.0036(5) 0.3233(4) 0.487(5) 0.0389(10) d DUP A 2
C36 C Uani 0.6034(6) -0.0246(4) 0.3545(3) 0.513(5) 0.0379(9) d DUP A 1
C36A C Uani 0.6318(6) -0.0256(4) 0.3559(4) 0.487(5) 0.0392(10) d DUP A 2
C37 C Uani 0.5954(6) 0.0425(5) 0.3929(3) 0.513(5) 0.0374(9) d DUP A 1
C37A C Uani 0.5704(5) 0.0406(5) 0.3710(4) 0.487(5) 0.0394(10) d DUP A 2
C38 C Uani 0.6136(7) 0.1316(5) 0.3798(3) 0.513(5) 0.0368(9) d DUP A 1
C38A C Uani 0.5872(5) 0.1303(5) 0.3587(4) 0.487(5) 0.0387(9) d DUP A 2
C39 C Uani 0.7926(5) 0.2608(5) 0.3052(3) 0.513(5) 0.0371(8) d DUP A 1
C39A C Uani 0.7936(5) 0.2727(6) 0.2968(3) 0.487(5) 0.0352(8) d DUP A 2
C40 C Uani 0.8438(5) 0.2555(6) 0.3562(3) 0.513(5) 0.0388(8) d DUP A 1
C40A C Uani 0.8502(5) 0.2665(6) 0.3458(3) 0.487(5) 0.0351(10) d DUP A 2
C41 C Uani 0.8086(7) 0.2755(5) 0.4652(3) 0.513(5) 0.0416(9) d DUP A 1
C41A C Uani 0.8115(8) 0.2608(5) 0.4547(3) 0.487(5) 0.0416(9) d DUP A 2
C42 C Uani 0.7953(8) 0.1837(5) 0.4687(3) 0.513(5) 0.0431(10) d DUP A 1
C42A C Uani 0.8034(8) 0.1685(5) 0.4509(4) 0.487(5) 0.0428(10) d DUP A 2
C43 C Uani 0.7939(8) 0.1406(6) 0.5161(4) 0.513(5) 0.0439(10) d DUP A 1
C43A C Uani 0.8052(8) 0.1143(6) 0.4945(4) 0.487(5) 0.0435(10) d DUP A 2
C44 C Uani 0.8049(7) 0.1913(6) 0.5595(3) 0.513(5) 0.0438(10) d DUP A 1
C44A C Uani 0.8185(8) 0.1541(7) 0.5413(4) 0.487(5) 0.0433(11) d DUP A 2
C45 C Uani 0.8122(7) 0.2861(7) 0.5584(3) 0.513(5) 0.0430(10) d DUP A 1
C45A C Uani 0.8281(8) 0.2481(6) 0.5476(3) 0.487(5) 0.0429(10) d DUP A 2
C46 C Uani 0.8149(8) 0.3250(6) 0.5101(3) 0.513(5) 0.0421(10) d DUP A 1
C46A C Uani 0.8271(8) 0.2985(6) 0.5027(3) 0.487(5) 0.0422(10) d DUP A 2
C47 C Uani 0.8802(3) 0.4223(3) 0.41273(16) 1.000 0.0284(12) d . . .
C48 C Uani 0.8492(3) 0.5046(3) 0.42893(17) 1.000 0.0333(14) d . . .
C49 C Uani 0.9052(4) 0.5776(4) 0.43565(19) 1.000 0.0424(17) d . . .
C50 C Uani 0.9924(4) 0.5679(4) 0.4263(2) 1.000 0.057(2) d . . .
C51 C Uani 1.0250(4) 0.4860(4) 0.4111(3) 1.000 0.061(2) d . . .
C52 C Uani 0.9697(3) 0.4129(4) 0.4050(2) 1.000 0.0426(16) d . . .
C53 C Uani 0.6084(9) 0.3685(8) 0.4738(3) 0.60(3) 0.029(2) d DUP A 3
C53A C Uani 0.6166(12) 0.3443(10) 0.4679(4) 0.40(3) 0.027(3) d DUP A 4
C54 C Uani 0.5766(11) 0.3689(11) 0.5284(3) 0.60(3) 0.048(4) d DUP A 3
C54A C Uani 0.5885(15) 0.3327(15) 0.5228(4) 0.40(3) 0.043(5) d DUP A 4
H3 H Uiso 0.46790 0.27480 0.40490 1.000 0.0300 c RU . .
H6 H Uiso 0.17070 0.13830 0.35520 1.000 0.0570 c RU . .
H8 H Uiso 0.14040 0.31430 0.46930 1.000 0.0530 c RU . .
H10A H Uiso 0.27930 0.15510 0.29490 1.000 0.0940 c RU . .
H10B H Uiso 0.37070 0.17940 0.32420 1.000 0.0940 c RU . .
H10C H Uiso 0.32140 0.25280 0.28860 1.000 0.0940 c RU . .
H11A H Uiso 0.33960 0.42600 0.45920 1.000 0.0750 c RU . .
H11B H Uiso 0.24930 0.42680 0.48870 1.000 0.0750 c RU . .
H11C H Uiso 0.25590 0.47860 0.43520 1.000 0.0750 c RU . .
H12A H Uiso 0.03040 0.14390 0.40220 1.000 0.1030 c RU . .
H12B H Uiso 0.02710 0.20420 0.45290 1.000 0.1030 c RU . .
H12C H Uiso 0.08490 0.11440 0.45320 1.000 0.1030 c RU . .
H13A H Uiso 0.50800 0.57520 0.34260 1.000 0.0400 c RU . .
H13B H Uiso 0.44500 0.55530 0.29320 1.000 0.0400 c RU . .
H14A H Uiso 0.58410 0.56740 0.26330 1.000 0.0350 c RU . .
H14B H Uiso 0.56020 0.46280 0.26040 1.000 0.0350 c RU . .
H16 H Uiso 0.61660 0.56750 0.41830 1.000 0.0410 c RU . .
H17 H Uiso 0.63720 0.70540 0.45960 1.000 0.0500 c RU . .
H18 H Uiso 0.71920 0.81790 0.42340 1.000 0.0530 c RU . .
H19 H Uiso 0.77950 0.79510 0.34360 1.000 0.0480 c RU . .
H20 H Uiso 0.76000 0.65830 0.30130 1.000 0.0360 c RU . .
H22 H Uiso 0.67990 0.45840 0.21400 1.000 0.0440 c RU . .
H23 H Uiso 0.79150 0.44920 0.15630 1.000 0.0620 c RU . .
H24 H Uiso 0.93710 0.47520 0.18280 1.000 0.0670 c RU . .
H25 H Uiso 0.97080 0.51340 0.26820 1.000 0.0570 c RU . .
H26 H Uiso 0.85980 0.51930 0.32700 1.000 0.0410 c RU . .
H28 H Uiso 0.72680 0.25780 0.20760 1.000 0.0440 c RU . .
H29 H Uiso 0.65000 0.25660 0.12800 1.000 0.0520 c RU . .
H30 H Uiso 0.49740 0.26880 0.12380 1.000 0.0520 c RU . .
H31 H Uiso 0.42100 0.28130 0.19940 1.000 0.0450 c RU . .
H32 H Uiso 0.49710 0.28620 0.27860 1.000 0.0400 c RU . .
H34 H Uiso 0.69080 0.09660 0.26740 0.513(5) 0.0450 c RUP A 1
H34A H Uiso 0.75670 0.10010 0.28900 0.487(5) 0.0460 c RUP A 2
H35 H Uiso 0.65830 -0.05160 0.28850 0.513(5) 0.0460 c RUP A 1
H35A H Uiso 0.72750 -0.04970 0.30830 0.487(5) 0.0470 c RUP A 2
H36 H Uiso 0.58040 -0.08310 0.35960 0.513(5) 0.0450 c RUP A 1
H36A H Uiso 0.62860 -0.08500 0.36900 0.487(5) 0.0470 c RUP A 2
H37 H Uiso 0.57820 0.02730 0.42640 0.513(5) 0.0450 c RUP A 1
H37A H Uiso 0.51950 0.02440 0.38880 0.487(5) 0.0470 c RUP A 2
H38 H Uiso 0.60400 0.17820 0.40380 0.513(5) 0.0440 c RUP A 1
H38A H Uiso 0.54860 0.17600 0.36970 0.487(5) 0.0460 c RUP A 2
H39A H Uiso 0.80380 0.20660 0.28460 0.513(5) 0.0450 c RUP A 1
H39B H Uiso 0.81170 0.31400 0.28580 0.513(5) 0.0450 c RUP A 1
H39C H Uiso 0.80640 0.22140 0.27410 0.487(5) 0.0420 c RUP A 2
H39D H Uiso 0.80710 0.32890 0.27840 0.487(5) 0.0420 c RUP A 2
H40A H Uiso 0.90620 0.27120 0.35120 0.513(5) 0.0470 c RUP A 1
H40B H Uiso 0.84170 0.19330 0.36950 0.513(5) 0.0470 c RUP A 1
H40C H Uiso 0.91000 0.28930 0.33940 0.487(5) 0.0420 c RUP A 2
H40D H Uiso 0.85550 0.20290 0.35640 0.487(5) 0.0420 c RUP A 2
H42 H Uiso 0.78690 0.14940 0.43810 0.513(5) 0.0520 c RUP A 1
H42A H Uiso 0.79650 0.14150 0.41790 0.487(5) 0.0510 c RUP A 2
H43 H Uiso 0.78560 0.07750 0.51810 0.513(5) 0.0530 c RUP A 1
H43A H Uiso 0.79730 0.05120 0.49170 0.487(5) 0.0520 c RUP A 2
H44 H Uiso 0.80770 0.16170 0.59180 0.513(5) 0.0520 c RUP A 1
H44A H Uiso 0.82140 0.11710 0.57100 0.487(5) 0.0520 c RUP A 2
H45 H Uiso 0.81500 0.32100 0.58890 0.513(5) 0.0520 c RUP A 1
H45A H Uiso 0.83480 0.27510 0.58050 0.487(5) 0.0520 c RUP A 2
H46 H Uiso 0.82150 0.38830 0.50780 0.513(5) 0.0510 c RUP A 1
H46A H Uiso 0.83760 0.36130 0.50510 0.487(5) 0.0510 c RUP A 2
H48 H Uiso 0.78850 0.51110 0.43560 1.000 0.0400 c RU . .
H49 H Uiso 0.88310 0.63380 0.44660 1.000 0.0510 c RU . .
H50 H Uiso 1.03100 0.61780 0.43030 1.000 0.0680 c RU . .
H51 H Uiso 1.08590 0.47990 0.40490 1.000 0.0730 c RU . .
H52 H Uiso 0.99280 0.35620 0.39550 1.000 0.0510 c RU . .
H54A H Uiso 0.55010 0.31060 0.53590 0.60(3) 0.0720 c RUP A 3
H54B H Uiso 0.53270 0.41640 0.53190 0.60(3) 0.0720 c RUP A 3
H54C H Uiso 0.62670 0.37990 0.55240 0.60(3) 0.0720 c RUP A 3
H54D H Uiso 0.52520 0.32010 0.52280 0.40(3) 0.0640 c RUP A 4
H54E H Uiso 0.60110 0.38800 0.54220 0.40(3) 0.0640 c RUP A 4
H54F H Uiso 0.62100 0.28270 0.53890 0.40(3) 0.0640 c RUP A 4

loop_
_atom_type_symbol
_atom_type_description
_atom_type_scat_dispersion_real
_atom_type_scat_dispersion_imag
_atom_type_scat_source
C C 0.0033 0.0016 ' International Tables Vol C Tables 4.2.6.8 and 6.1.1.4'
H H 0.0000 0.0000 ' International Tables Vol C Tables 4.2.6.8 and 6.1.1.4'
Ag Ag -0.8971 1.1015 ' International Tables Vol C Tables 4.2.6.8 and 6.1.1.4'
Br Br -0.2901 2.4595 ' International Tables Vol C Tables 4.2.6.8 and 6.1.1.4'
N N 0.0061 0.0033 ' International Tables Vol C Tables 4.2.6.8 and 6.1.1.4'
O O 0.0106 0.0060 ' International Tables Vol C Tables 4.2.6.8 and 6.1.1.4'
P P 0.1023 0.0942 ' International Tables Vol C Tables 4.2.6.8 and 6.1.1.4'
Ru Ru -1.2594 0.8363 ' International Tables Vol C Tables 4.2.6.8 and 6.1.1.4'

loop_
_geom_angle_atom_site_label_1
_geom_angle_atom_site_label_2
_geom_angle_atom_site_label_3
_geom_angle
_geom_angle_publ_flag
Br1 Ag1 C1 174.28(12) yes
P1 Ru1 P2 102.46(15) yes
P1 Ru1 P3 93.38(16) yes
P1 Ru1 P2A 100.03(11) yes
P1 Ru1 P3A 90.70(11) yes
P1 Ru1 O1 101.8(3) yes
P1 Ru1 O2 157.9(3) yes
P1 Ru1 O1A 108.3(4) yes
P1 Ru1 O2A 167.6(4) yes
P1 Ru1 C2 89.24(12) yes
P1 Ru1 C53 130.0(3) yes
P1 Ru1 C53A 138.5(3) yes
P2 Ru1 P3 83.6(2) yes
P2 Ru1 C2 168.15(18) yes
P3 Ru1 C2 97.7(2) yes
P2A Ru1 P3A 80.93(15) yes
P2A Ru1 C2 170.66(16) yes
P3A Ru1 C2 97.93(16) yes
O1 Ru1 O2 57.4(4) yes
O1 Ru1 C2 85.1(4) yes
O1 Ru1 C53 28.8(4) yes
O2 Ru1 C2 82.0(3) yes
O2 Ru1 C53 28.7(4) yes
O1A Ru1 O2A 61.3(5) yes
O1A Ru1 C2 87.8(6) yes
O1A Ru1 C53A 30.7(5) yes
O2A Ru1 C2 83.9(5) yes
O2A Ru1 C53A 30.6(5) yes
C2 Ru1 C53 81.5(3) yes
C2 Ru1 C53A 84.2(4) yes
Ru1 P1 C14 112.93(15) yes
Ru1 P1 C15 115.54(14) yes
Ru1 P1 C21 122.52(15) yes
C14 P1 C15 99.2(2) yes
C14 P1 C21 101.5(2) yes
C15 P1 C21 101.8(2) yes
Ru1 P2 C40 109.5(3) yes
Ru1 P2 C41 115.4(5) yes
Ru1 P2 C47 120.7(3) yes
C40 P2 C41 104.6(5) yes
C40 P2 C47 104.3(4) yes
C41 P2 C47 100.6(4) yes
Ru1 P2A C40A 111.1(3) yes
Ru1 P2A C41A 111.8(4) yes
C40A P2A C47 105.1(4) yes
C41A P2A C47 103.4(4) yes
C40A P2A C41A 104.6(4) yes
Ru1 P2A C47 119.6(3) yes
C33 P3 C39 102.0(5) yes
Ru1 P3 C27 124.1(3) yes
Ru1 P3 C33 116.9(4) yes
Ru1 P3 C39 109.9(4) yes
C27 P3 C33 97.1(4) yes
C27 P3 C39 103.9(5) yes
Ru1 P3A C27 124.7(2) yes
Ru1 P3A C33A 113.6(4) yes
Ru1 P3A C39A 109.8(3) yes
C27 P3A C33A 100.4(4) yes
C27 P3A C39A 103.5(4) yes
C33A P3A C39A 102.1(5) yes
Ru1 O1 C53 90.3(7) yes
Ru1 O1A C53A 90.0(9) yes
Ru1 O2 C53 92.0(7) yes
Ru1 O2A C53A 88.5(9) yes
C1 N1 C13 121.0(3) yes
C2 N1 C13 125.4(3) yes
C1 N1 C2 113.5(3) yes
C3 N2 C4 123.5(3) yes
C1 N2 C3 110.7(3) yes
C1 N2 C4 125.8(3) yes
Ag1 C1 N1 130.2(3) yes
Ag1 C1 N2 125.2(3) yes
N1 C1 N2 104.0(4) yes
Ru1 C2 N1 133.2(3) yes
Ru1 C2 C3 124.1(3) yes
N1 C2 C3 102.7(4) yes
N2 C3 C2 109.1(4) yes
N2 C4 C5 118.6(4) yes
N2 C4 C9 119.5(4) yes
C5 C4 C9 121.9(4) no
C4 C5 C6 118.0(4) no
C4 C5 C10 121.3(4) no
C6 C5 C10 120.7(5) no
C5 C6 C7 121.8(5) no
C6 C7 C8 118.3(5) no
C6 C7 C12 120.1(5) no
C8 C7 C12 121.6(5) no
C7 C8 C9 122.4(5) no
C4 C9 C8 117.7(4) no
C4 C9 C11 120.9(4) no
C8 C9 C11 121.4(4) no
N1 C13 C14 112.7(4) yes
P1 C14 C13 112.5(3) yes
P1 C15 C16 118.9(3) yes
P1 C15 C20 122.8(3) yes
C16 C15 C20 118.3(4) no
C15 C16 C17 119.8(4) no
C16 C17 C18 121.3(5) no
C17 C18 C19 119.5(4) no
C18 C19 C20 120.2(4) no
C15 C20 C19 120.9(4) no
P1 C21 C22 122.0(4) yes
P1 C21 C26 119.8(3) yes
C22 C21 C26 118.1(5) no
C21 C22 C23 120.9(5) no
C22 C23 C24 120.9(5) no
C23 C24 C25 119.4(5) no
C24 C25 C26 120.1(5) no
C21 C26 C25 120.6(5) no
P3 C27 C28 123.9(4) yes
P3 C27 C32 117.0(4) yes
P3A C27 C28 121.3(4) yes
P3A C27 C32 119.6(4) yes
C28 C27 C32 119.0(4) no
C27 C28 C29 120.3(4) no
C28 C29 C30 120.2(5) no
C29 C30 C31 119.6(5) no
C30 C31 C32 120.3(4) no
C27 C32 C31 120.5(4) no
P3 C33 C34 121.0(7) yes
P3 C33 C38 119.5(6) yes
C34 C33 C38 119.1(6) no
P3A C33A C34A 121.3(8) yes
P3A C33A C38A 119.2(6) yes
C34A C33A C38A 119.0(7) no
C33 C34 C35 120.1(8) no
C33A C34A C35A 120.2(9) no
C34 C35 C36 121.3(7) no
C34A C35A C36A 121.2(8) no
C35 C36 C37 119.5(7) no
C35A C36A C37A 119.6(7) no
C36 C37 C38 118.1(7) no
C36A C37A C38A 118.1(7) no
C33 C38 C37 120.6(7) no
C33A C38A C37A 120.7(7) no
P3 C39 C40 109.0(6) yes
P3A C39A C40A 109.5(5) yes
P2 C40 C39 110.5(6) yes
P2A C40A C39A 110.9(6) yes
C42 C41 C46 118.4(7) no
P2 C41 C46 119.2(6) yes
P2 C41 C42 121.3(6) yes
C42A C41A C46A 118.7(8) no
P2A C41A C46A 119.6(6) yes
P2A C41A C42A 121.7(7) yes
C41 C42 C43 121.4(8) no
C41A C42A C43A 121.2(9) no
C42 C43 C44 118.3(8) no
C42A C43A C44A 118.4(9) no
C43 C44 C45 122.8(8) no
C43A C44A C45A 123.0(9) no
C44 C45 C46 116.1(8) no
C44A C45A C46A 116.0(8) no
C41 C46 C45 122.8(8) no
C41A C46A C45A 122.6(8) no
P2A C47 C52 122.6(4) yes
C48 C47 C52 118.7(4) no
P2A C47 C48 118.6(4) yes
P2 C47 C48 115.3(4) yes
P2 C47 C52 126.0(4) yes
C47 C48 C49 121.2(5) no
C48 C49 C50 119.3(5) no
C49 C50 C51 120.5(6) no
C50 C51 C52 120.4(6) no
C47 C52 C51 119.9(5) no
Ru1 C53 C54 176.2(10) yes
O1 C53 C54 118.9(11) yes
O2 C53 C54 121.0(11) yes
O1 C53 O2 120.1(9) yes
Ru1 C53 O1 60.9(5) yes
Ru1 C53 O2 59.3(6) yes
Ru1 C53A O1A 59.3(7) yes
Ru1 C53A O2A 60.9(7) yes
Ru1 C53A C54A 175.7(13) yes
O1A C53A O2A 120.1(12) yes
O1A C53A C54A 118.9(14) yes
O2A C53A C54A 121.0(15) yes
N2 C3 H3 125.00 no
C2 C3 H3 126.00 no
C5 C6 H6 119.00 no
C7 C6 H6 119.00 no
C7 C8 H8 119.00 no
C9 C8 H8 119.00 no
C5 C10 H10A 109.00 no
C5 C10 H10B 109.00 no
C5 C10 H10C 110.00 no
H10A C10 H10B 109.00 no
H10A C10 H10C 110.00 no
H10B C10 H10C 110.00 no
C9 C11 H11A 109.00 no
C9 C11 H11B 109.00 no
C9 C11 H11C 109.00 no
H11A C11 H11B 109.00 no
H11A C11 H11C 110.00 no
H11B C11 H11C 110.00 no
C7 C12 H12A 109.00 no
C7 C12 H12B 110.00 no
C7 C12 H12C 109.00 no
H12A C12 H12B 110.00 no
H12A C12 H12C 109.00 no
H12B C12 H12C 109.00 no
N1 C13 H13A 109.00 no
N1 C13 H13B 109.00 no
C14 C13 H13A 109.00 no
C14 C13 H13B 109.00 no
H13A C13 H13B 108.00 no
P1 C14 H14A 109.00 no
P1 C14 H14B 109.00 no
C13 C14 H14A 109.00 no
C13 C14 H14B 109.00 no
H14A C14 H14B 108.00 no
C15 C16 H16 120.00 no
C17 C16 H16 120.00 no
C16 C17 H17 119.00 no
C18 C17 H17 119.00 no
C17 C18 H18 120.00 no
C19 C18 H18 120.00 no
C18 C19 H19 120.00 no
C20 C19 H19 120.00 no
C15 C20 H20 120.00 no
C19 C20 H20 120.00 no
C21 C22 H22 120.00 no
C23 C22 H22 120.00 no
C22 C23 H23 120.00 no
C24 C23 H23 120.00 no
C23 C24 H24 120.00 no
C25 C24 H24 120.00 no
C24 C25 H25 120.00 no
C26 C25 H25 120.00 no
C21 C26 H26 120.00 no
C25 C26 H26 120.00 no
C27 C28 H28 120.00 no
C29 C28 H28 120.00 no
C28 C29 H29 120.00 no
C30 C29 H29 120.00 no
C29 C30 H30 120.00 no
C31 C30 H30 120.00 no
C30 C31 H31 120.00 no
C32 C31 H31 120.00 no
C27 C32 H32 120.00 no
C31 C32 H32 120.00 no
C33 C34 H34 120.00 no
C35 C34 H34 120.00 no
C35A C34A H34A 120.00 no
C33A C34A H34A 120.00 no
C36 C35 H35 119.00 no
C34 C35 H35 119.00 no
C36A C35A H35A 119.00 no
C34A C35A H35A 119.00 no
C37 C36 H36 120.00 no
C35 C36 H36 120.00 no
C37A C36A H36A 120.00 no
C35A C36A H36A 120.00 no
C38 C37 H37 121.00 no
C36 C37 H37 121.00 no
C36A C37A H37A 121.00 no
C38A C37A H37A 121.00 no
C37 C38 H38 120.00 no
C33 C38 H38 120.00 no
C37A C38A H38A 120.00 no
C33A C38A H38A 120.00 no
P3 C39 H39B 110.00 no
H39A C39 H39B 108.00 no
C40 C39 H39A 110.00 no
C40 C39 H39B 110.00 no
P3 C39 H39A 110.00 no
P3A C39A H39C 110.00 no
P3A C39A H39D 110.00 no
C40A C39A H39C 110.00 no
C40A C39A H39D 110.00 no
H39C C39A H39D 108.00 no
C39 C40 H40A 109.00 no
P2 C40 H40A 110.00 no
P2 C40 H40B 110.00 no
C39 C40 H40B 109.00 no
H40A C40 H40B 108.00 no
P2A C40A H40C 110.00 no
P2A C40A H40D 110.00 no
C39A C40A H40C 109.00 no
C39A C40A H40D 109.00 no
H40C C40A H40D 108.00 no
C43 C42 H42 119.00 no
C41 C42 H42 119.00 no
C43A C42A H42A 119.00 no
C41A C42A H42A 119.00 no
C42 C43 H43 121.00 no
C44 C43 H43 121.00 no
C42A C43A H43A 121.00 no
C44A C43A H43A 121.00 no
C45 C44 H44 119.00 no
C43 C44 H44 119.00 no
C45A C44A H44A 119.00 no
C43A C44A H44A 119.00 no
C44 C45 H45 122.00 no
C46 C45 H45 122.00 no
C46A C45A H45A 122.00 no
C44A C45A H45A 122.00 no
C45 C46 H46 119.00 no
C41 C46 H46 119.00 no
C41A C46A H46A 119.00 no
C45A C46A H46A 119.00 no
C47 C48 H48 119.00 no
C49 C48 H48 119.00 no
C48 C49 H49 120.00 no
C50 C49 H49 120.00 no
C51 C50 H50 120.00 no
C49 C50 H50 120.00 no
C50 C51 H51 120.00 no
C52 C51 H51 120.00 no
C51 C52 H52 120.00 no
C47 C52 H52 120.00 no
H54B C54 H54C 110.00 no
C53 C54 H54A 109.00 no
C53 C54 H54B 109.00 no
C53 C54 H54C 109.00 no
H54A C54 H54B 110.00 no
H54A C54 H54C 110.00 no
C53A C54A H54D 110.00 no
C53A C54A H54E 109.00 no
C53A C54A H54F 110.00 no
H54D C54A H54E 109.00 no
H54D C54A H54F 109.00 no
H54E C54A H54F 109.00 no

loop_
_geom_bond_atom_site_label_1
_geom_bond_atom_site_label_2
_geom_bond_distance
_geom_bond_publ_flag
Ag1 Br1 2.4172(9) yes
Ag1 C1 2.078(5) yes
Ru1 P1 2.2593(12) yes
Ru1 P2 2.326(7) yes
Ru1 P3 2.209(6) yes
Ru1 P2A 2.369(5) yes
Ru1 P3A 2.287(4) yes
Ru1 O1 2.288(9) yes
Ru1 O2 2.252(11) yes
Ru1 O1A 2.119(13) yes
Ru1 O2A 2.153(13) yes
Ru1 C2 2.118(5) yes
P1 C14 1.838(5) yes
P1 C15 1.846(5) yes
P1 C21 1.836(5) yes
P2 C40 1.872(10) yes
P2 C41 1.827(9) yes
P2 C47 1.838(8) yes
P2A C47 1.816(6) yes
P2A C40A 1.870(9) yes
P2A C41A 1.824(9) yes
P3 C27 1.886(9) yes
P3 C33 1.841(8) yes
P3 C39 1.849(10) yes
P3A C27 1.791(7) yes
P3A C33A 1.841(7) yes
P3A C39A 1.848(9) yes
O1 C53 1.260(16) yes
O1A C53A 1.26(2) yes
O2 C53 1.257(15) yes
O2A C53A 1.256(18) yes
N1 C2 1.406(5) yes
N1 C13 1.466(6) yes
N1 C1 1.354(5) yes
N2 C4 1.440(5) yes
N2 C1 1.338(5) yes
N2 C3 1.391(5) yes
C2 C3 1.356(6) no
C4 C5 1.388(6) no
C4 C9 1.382(6) no
C5 C6 1.384(8) no
C5 C10 1.503(7) no
C6 C7 1.390(8) no
C7 C8 1.362(8) no
C7 C12 1.523(8) no
C8 C9 1.395(7) no
C9 C11 1.504(7) no
C13 C14 1.513(7) no
C15 C16 1.399(6) no
C15 C20 1.390(6) no
C16 C17 1.392(6) no
C17 C18 1.365(7) no
C18 C19 1.379(7) no
C19 C20 1.387(6) no
C21 C22 1.378(6) no
C21 C26 1.407(6) no
C22 C23 1.377(8) no
C23 C24 1.375(8) no
C24 C25 1.380(7) no
C25 C26 1.380(7) no
C27 C28 1.387(7) no
C27 C32 1.382(6) no
C28 C29 1.394(7) no
C29 C30 1.372(9) no
C30 C31 1.381(7) no
C31 C32 1.385(7) no
C33 C34 1.378(11) no
C33 C38 1.387(12) no
C33A C34A 1.376(12) no
C33A C38A 1.387(13) no
C34 C35 1.392(11) no
C34A C35A 1.393(11) no
C35 C36 1.337(12) no
C35A C36A 1.335(14) no
C36 C37 1.423(10) no
C36A C37A 1.423(11) no
C37 C38 1.400(11) no
C37A C38A 1.400(11) no
C39 C40 1.516(11) no
C39A C40A 1.514(11) no
C41 C42 1.385(11) no
C41 C46 1.383(11) no
C41A C42A 1.383(11) no
C41A C46A 1.383(11) no
C42 C43 1.393(13) no
C42A C43A 1.393(14) no
C43 C44 1.365(13) no
C43A C44A 1.364(15) no
C44 C45 1.416(14) no
C44A C45A 1.416(14) no
C45 C46 1.388(12) no
C45A C46A 1.390(12) no
C47 C48 1.385(6) no
C47 C52 1.390(6) no
C48 C49 1.387(8) no
C49 C50 1.364(9) no
C50 C51 1.380(9) no
C51 C52 1.380(8) no
C53 C54 1.521(13) no
C53A C54A 1.519(17) no
C3 H3 0.9500 no
C6 H6 0.9500 no
C8 H8 0.9500 no
C10 H10A 0.9800 no
C10 H10B 0.9800 no
C10 H10C 0.9800 no
C11 H11A 0.9800 no
C11 H11B 0.9800 no
C11 H11C 0.9800 no
C12 H12A 0.9800 no
C12 H12B 0.9800 no
C12 H12C 0.9800 no
C13 H13A 0.9900 no
C13 H13B 0.9900 no
C14 H14A 0.9900 no
C14 H14B 0.9900 no
C16 H16 0.9500 no
C17 H17 0.9500 no
C18 H18 0.9500 no
C19 H19 0.9500 no
C20 H20 0.9500 no
C22 H22 0.9500 no
C23 H23 0.9500 no
C24 H24 0.9500 no
C25 H25 0.9500 no
C26 H26 0.9500 no
C28 H28 0.9500 no
C29 H29 0.9500 no
C30 H30 0.9500 no
C31 H31 0.9500 no
C32 H32 0.9500 no
C34 H34 0.9500 no
C34A H34A 0.9500 no
C35 H35 0.9500 no
C35A H35A 0.9500 no
C36 H36 0.9500 no
C36A H36A 0.9500 no
C37 H37 0.9500 no
C37A H37A 0.9500 no
C38 H38 0.9500 no
C38A H38A 0.9500 no
C39 H39B 0.9900 no
C39 H39A 0.9900 no
C39A H39C 0.9900 no
C39A H39D 0.9900 no
C40 H40A 0.9900 no
C40 H40B 0.9900 no
C40A H40C 0.9900 no
C40A H40D 0.9900 no
C42 H42 0.9500 no
C42A H42A 0.9500 no
C43 H43 0.9500 no
C43A H43A 0.9500 no
C44 H44 0.9500 no
C44A H44A 0.9500 no
C45 H45 0.9500 no
C45A H45A 0.9500 no
C46 H46 0.9500 no
C46A H46A 0.9500 no
C48 H48 0.9500 no
C49 H49 0.9500 no
C50 H50 0.9500 no
C51 H51 0.9500 no
C52 H52 0.9500 no
C54 H54C 0.9800 no
C54 H54A 0.9800 no
C54 H54B 0.9800 no
C54A H54D 0.9800 no
C54A H54E 0.9800 no
C54A H54F 0.9800 no

loop_
_geom_hbond_atom_site_label_D
_geom_hbond_atom_site_label_H
_geom_hbond_atom_site_label_A
_geom_hbond_distance_DH
_geom_hbond_distance_HA
_geom_hbond_distance_DA
_geom_hbond_angle_DHA
_geom_hbond_publ_flag
C3 H3 O2 0.9500 2.4400 2.879(12) 108.00 yes
C3 H3 O2A 0.9500 2.3900 2.867(17) 111.00 yes
C16 H16 O1 0.9500 2.1000 2.901(11) 141.00 yes
C16 H16 O1A 0.9500 2.3700 3.147(14) 138.00 yes
C38 H38 O2 0.9500 2.1200 3.044(13) 165.00 yes

loop_
_geom_torsion_atom_site_label_1
_geom_torsion_atom_site_label_2
_geom_torsion_atom_site_label_3
_geom_torsion_atom_site_label_4
_geom_torsion
_geom_torsion_publ_flag
P2 Ru1 P1 C14 165.1(2) no
P2 Ru1 P1 C15 -81.7(2) no
P2 Ru1 P1 C21 43.3(2) no
P3 Ru1 P1 C14 80.9(2) no
P3 Ru1 P1 C15 -165.9(2) no
P3 Ru1 P1 C21 -40.9(2) no
O1 Ru1 P1 C14 -101.6(4) no
O1 Ru1 P1 C15 11.7(4) no
O1 Ru1 P1 C21 136.7(4) no
O2 Ru1 P1 C14 -83.0(8) no
O2 Ru1 P1 C15 30.2(8) no
O2 Ru1 P1 C21 155.2(8) no
C2 Ru1 P1 C14 -16.8(2) no
C2 Ru1 P1 C15 96.4(2) no
C2 Ru1 P1 C21 -138.5(2) no
C53 Ru1 P1 C14 -95.0(4) no
C53 Ru1 P1 C15 18.3(4) no
C53 Ru1 P1 C21 143.3(4) no
P1 Ru1 P2 C40 -86.3(4) no
P1 Ru1 P2 C41 156.1(4) no
P1 Ru1 P2 C47 34.8(3) no
P3 Ru1 P2 C40 5.8(4) no
P3 Ru1 P2 C41 -111.9(4) no
P3 Ru1 P2 C47 126.8(3) no
O1 Ru1 P2 C40 171.5(5) no
O1 Ru1 P2 C41 53.8(5) no
O1 Ru1 P2 C47 -67.5(4) no
O2 Ru1 P2 C40 114.2(5) no
O2 Ru1 P2 C41 -3.4(5) no
O2 Ru1 P2 C47 -124.7(4) no
C53 Ru1 P2 C40 142.8(5) no
C53 Ru1 P2 C41 25.1(5) no
C53 Ru1 P2 C47 -96.2(4) no
P1 Ru1 P3 C27 -47.4(4) no
P1 Ru1 P3 C33 -168.1(5) no
P1 Ru1 P3 C39 76.3(4) no
P2 Ru1 P3 C27 -149.6(4) no
P2 Ru1 P3 C33 89.7(5) no
P2 Ru1 P3 C39 -25.9(4) no
O2 Ru1 P3 C27 126.3(5) no
O2 Ru1 P3 C33 5.6(6) no
O2 Ru1 P3 C39 -110.0(5) no
C2 Ru1 P3 C27 42.3(4) no
C2 Ru1 P3 C33 -78.4(5) no
C2 Ru1 P3 C39 166.0(4) no
C53 Ru1 P3 C27 128.0(5) no
C53 Ru1 P3 C33 7.3(7) no
C53 Ru1 P3 C39 -108.3(6) no
P1 Ru1 O1 C53 169.5(8) no
P2 Ru1 O1 C53 -87.7(9) no
O2 Ru1 O1 C53 -2.4(8) no
C2 Ru1 O1 C53 81.3(9) no
P1 Ru1 O2 C53 -19.3(14) no
P2 Ru1 O2 C53 95.5(8) no
P3 Ru1 O2 C53 177.6(8) no
O1 Ru1 O2 C53 2.4(8) no
C2 Ru1 O2 C53 -86.9(8) no
P1 Ru1 C2 N1 -7.1(4) no
P1 Ru1 C2 C3 174.8(4) no
P3 Ru1 C2 N1 -100.5(4) no
P3 Ru1 C2 C3 81.5(4) no
O1 Ru1 C2 N1 94.8(5) no
O1 Ru1 C2 C3 -83.3(4) no
O2 Ru1 C2 N1 152.5(5) no
O2 Ru1 C2 C3 -25.6(4) no
C53 Ru1 C2 N1 123.5(5) no
C53 Ru1 C2 C3 -54.6(4) no
P1 Ru1 C53 O1 -13.5(11) no
P1 Ru1 C53 O2 170.7(7) no
P2 Ru1 C53 O1 92.4(9) no
P2 Ru1 C53 O2 -83.5(8) no
P3 Ru1 C53 O1 172.5(8) no
P3 Ru1 C53 O2 -3.4(11) no
O1 Ru1 C53 O2 -175.8(14) no
O2 Ru1 C53 O1 175.8(14) no
C2 Ru1 C53 O1 -95.3(9) no
C2 Ru1 C53 O2 88.9(8) no
Ru1 P1 C14 C13 55.4(3) no
C15 P1 C14 C13 -67.5(3) no
C21 P1 C14 C13 -171.6(3) no
Ru1 P1 C15 C16 -28.8(4) no
Ru1 P1 C15 C20 152.7(3) no
C14 P1 C15 C16 92.2(4) no
C14 P1 C15 C20 -86.3(4) no
C21 P1 C15 C16 -163.9(4) no
C21 P1 C15 C20 17.6(4) no
Ru1 P1 C21 C22 99.4(4) no
Ru1 P1 C21 C26 -76.9(4) no
C14 P1 C21 C22 -27.5(4) no
C14 P1 C21 C26 156.1(4) no
C15 P1 C21 C22 -129.6(4) no
C15 P1 C21 C26 54.1(4) no
Ru1 P2 C40 C39 20.1(7) no
C41 P2 C40 C39 144.3(6) no
C47 P2 C40 C39 -110.4(6) no
Ru1 P2 C41 C42 81.5(10) no
Ru1 P2 C41 C46 -86.2(10) no
C40 P2 C41 C42 -38.8(11) no
C40 P2 C41 C46 153.5(9) no
C47 P2 C41 C42 -146.8(9) no
C47 P2 C41 C46 45.5(10) no
Ru1 P2 C47 C48 31.7(5) no
Ru1 P2 C47 C52 -148.7(4) no
C40 P2 C47 C48 155.2(4) no
C40 P2 C47 C52 -25.2(6) no
C41 P2 C47 C48 -96.6(5) no
C41 P2 C47 C52 83.1(6) no
Ru1 P3 C27 C28 131.0(4) no
Ru1 P3 C27 C32 -53.7(5) no
C33 P3 C27 C28 -99.6(5) no
C33 P3 C27 C32 75.7(5) no
C39 P3 C27 C28 4.7(5) no
C39 P3 C27 C32 180.0(4) no
Ru1 P3 C33 C34 -173.9(7) no
Ru1 P3 C33 C38 -1.0(10) no
C27 P3 C33 C34 51.9(9) no
C27 P3 C33 C38 -135.1(8) no
C39 P3 C33 C34 -54.0(10) no
C39 P3 C33 C38 118.9(9) no
Ru1 P3 C39 C40 46.1(6) no
C27 P3 C39 C40 -179.0(5) no
C33 P3 C39 C40 -78.5(7) no
Ru1 O1 C53 O2 4.2(14) no
Ru1 O1 C53 C54 -175.7(11) no
Ru1 O2 C53 O1 -4.2(14) no
Ru1 O2 C53 C54 175.6(11) no
C2 N1 C1 N2 -0.8(5) no
C13 N1 C1 Ag1 -5.2(6) no
C2 N1 C1 Ag1 170.1(3) no
C13 N1 C2 C3 175.3(4) no
C1 N1 C13 C14 -141.0(4) no
C2 N1 C13 C14 44.3(6) no
C13 N1 C1 N2 -176.2(4) no
C1 N1 C2 Ru1 -178.1(3) no
C1 N1 C2 C3 0.3(5) no
C13 N1 C2 Ru1 -3.1(6) no
C1 N2 C3 C2 -1.0(5) no
C4 N2 C3 C2 -179.4(4) no
C1 N2 C4 C5 102.3(5) no
C1 N2 C4 C9 -79.9(5) no
C3 N2 C4 C5 -79.6(5) no
C3 N2 C4 C9 98.2(5) no
C4 N2 C1 Ag1 7.9(6) no
C4 N2 C1 N1 179.4(4) no
C3 N2 C1 Ag1 -170.4(3) no
C3 N2 C1 N1 1.1(4) no
Ru1 C2 C3 N2 179.0(3) no
N1 C2 C3 N2 0.4(4) no
N2 C4 C5 C10 -2.8(7) no
C9 C4 C5 C6 -0.6(7) no
N2 C4 C5 C6 177.2(4) no
C5 C4 C9 C11 -178.3(4) no
C5 C4 C9 C8 0.5(7) no
N2 C4 C9 C11 3.9(7) no
C9 C4 C5 C10 179.4(5) no
N2 C4 C9 C8 -177.2(4) no
C10 C5 C6 C7 -179.8(5) no
C4 C5 C6 C7 0.3(8) no
C5 C6 C7 C12 -177.8(5) no
C5 C6 C7 C8 0.1(8) no
C6 C7 C8 C9 -0.2(8) no
C12 C7 C8 C9 177.7(5) no
C7 C8 C9 C4 -0.1(7) no
C7 C8 C9 C11 178.7(5) no
N1 C13 C14 P1 -69.8(4) no
C20 C15 C16 C17 -1.8(7) no
P1 C15 C20 C19 -179.6(4) no
P1 C15 C16 C17 179.6(4) no
C16 C15 C20 C19 1.9(7) no
C15 C16 C17 C18 0.4(7) no
C16 C17 C18 C19 1.0(7) no
C17 C18 C19 C20 -0.9(7) no
C18 C19 C20 C15 -0.5(7) no
C26 C21 C22 C23 1.1(7) no
P1 C21 C26 C25 176.2(4) no
P1 C21 C22 C23 -175.3(4) no
C22 C21 C26 C25 -0.3(7) no
C21 C22 C23 C24 -0.6(8) no
C22 C23 C24 C25 -0.6(9) no
C23 C24 C25 C26 1.4(9) no
C24 C25 C26 C21 -0.9(8) no
P3 C27 C28 C29 176.4(4) no
C32 C27 C28 C29 1.2(7) no
C28 C27 C32 C31 -0.3(7) no
P3 C27 C32 C31 -175.8(4) no
C27 C28 C29 C30 -1.0(7) no
C28 C29 C30 C31 -0.3(7) no
C29 C30 C31 C32 1.2(7) no
C30 C31 C32 C27 -0.9(7) no
C38 C33 C34 C35 5.8(15) no
P3 C33 C38 C37 -177.0(8) no
P3 C33 C34 C35 178.8(8) no
C34 C33 C38 C37 -3.9(15) no
C33 C34 C35 C36 2.0(15) no
C34 C35 C36 C37 -11.3(14) no
C35 C36 C37 C38 12.8(13) no
C36 C37 C38 C33 -5.2(14) no
P3 C39 C40 P2 -40.3(7) no
P2 C41 C42 C43 -172.0(10) no
C42 C41 C46 C45 2.8(17) no
C46 C41 C42 C43 -4.1(17) no
P2 C41 C46 C45 170.9(9) no
C41 C42 C43 C44 0.8(18) no
C42 C43 C44 C45 4.0(17) no
C43 C44 C45 C46 -5.2(16) no
C44 C45 C46 C41 1.7(17) no
P2 C47 C48 C49 -178.0(4) no
C52 C47 C48 C49 2.3(7) no
P2 C47 C52 C51 177.3(5) no
C48 C47 C52 C51 -3.1(8) no
C47 C48 C49 C50 -0.3(7) no
C48 C49 C50 C51 -1.0(8) no
C49 C50 C51 C52 0.2(10) no
C50 C51 C52 C47 1.9(10) no
